data_2235255
loop_
_publ_author_name
'Mohamed, Shaaban K.'
'Akkurt, Mehmet'
'Tahir, Muhammad N.'
'Abdelhamid, Antar A.'
'Khalilov, Ali N.'

_publ_section_title
;
 2-Anilino-3-(2-hydroxypropyl)-4-methyl-1,3-thiazol-3-ium chloride
;
_journal_coeditor_code SU2431
_journal_issue 6
_journal_name_full 'Acta Crystallographica Section E'
_journal_page_first o1881
_journal_page_last o1882
_journal_paper_doi 10.1107/S1600536812023197
_journal_volume 68
_journal_year 2012
_chemical_formula_iupac 'C13 H17 N2 O S +, Cl -'
_chemical_formula_moiety 'C13 H17 N2 O S +, Cl -'
_chemical_formula_sum 'C13 H17 Cl N2 O S'
_chemical_formula_weight 284.81
_chemical_name_systematic
;
2-Anilino-3-(2-hydroxypropyl)-4-methyl-1,3-thiazol-3-ium chloride
;
_space_group_IT_number 14
_symmetry_cell_setting monoclinic
_symmetry_space_group_name_Hall '-P 2ybc'
_symmetry_space_group_name_H-M 'P 1 21/c 1'
_atom_sites_solution_hydrogens geom
_atom_sites_solution_primary direct
_atom_sites_solution_secondary difmap
_cell_angle_alpha 90
_cell_angle_beta 106.5320(10)
_cell_angle_gamma 90
_cell_formula_units_Z 4
_cell_length_a 11.7570(4)
_cell_length_b 12.2477(4)
_cell_length_c 10.2954(3)
_cell_measurement_reflns_used 447
_cell_measurement_temperature 296(2)
_cell_measurement_theta_max 21.2
_cell_measurement_theta_min 3.5
_cell_volume 1421.21(8)
_computing_cell_refinement 'SAINT (Bruker, 2007)'
_computing_data_collection 'APEX2 (Bruker, 2007)'
_computing_data_reduction 'SAINT (Bruker, 2007)'
_computing_molecular_graphics 'ORTEP-3 for Windows (Farrugia, 1997) and PLATON (Spek, 2009)'
_computing_publication_material 'WinGX (Farrugia, 1999) and PLATON (Spek, 2009)'
_computing_structure_refinement 'SHELXL97 (Sheldrick, 2008)'
_computing_structure_solution 'SHELXS97 (Sheldrick, 2008)'
_diffrn_ambient_temperature 296(2)
_diffrn_detector_area_resol_mean 0.81
_diffrn_measured_fraction_theta_full 0.998
_diffrn_measured_fraction_theta_max 0.998
_diffrn_measurement_device_type 'Bruker Kappa APEXII CCD'
_diffrn_measurement_method \w
_diffrn_radiation_monochromator graphite
_diffrn_radiation_source 'fine-focus sealed tube'
_diffrn_radiation_type 'Mo K\a'
_diffrn_radiation_wavelength 0.71073
_diffrn_reflns_av_R_equivalents 0.0244
_diffrn_reflns_av_sigmaI/netI 0.0237
_diffrn_reflns_limit_h_max 11
_diffrn_reflns_limit_h_min -14
_diffrn_reflns_limit_k_max 14
_diffrn_reflns_limit_k_min -14
_diffrn_reflns_limit_l_max 12
_diffrn_reflns_limit_l_min -12
_diffrn_reflns_number 10535
_diffrn_reflns_reduction_process
;
;
_diffrn_reflns_theta_full 25.50
_diffrn_reflns_theta_max 25.50
_diffrn_reflns_theta_min 2.46
_exptl_absorpt_coefficient_mu 0.406
_exptl_absorpt_correction_T_max 0.922
_exptl_absorpt_correction_T_min 0.898
_exptl_absorpt_correction_type multi-scan
_exptl_absorpt_process_details '(SADABS; Bruker, 2005)'
_exptl_crystal_colour colourless
_exptl_crystal_density_diffrn 1.331
_exptl_crystal_density_method 'Not Measured'
_exptl_crystal_description rod
_exptl_crystal_F_000 600
_exptl_crystal_size_max 0.35
_exptl_crystal_size_mid 0.22
_exptl_crystal_size_min 0.20
_refine_diff_density_max 0.169
_refine_diff_density_min -0.175
_refine_ls_extinction_method none
_refine_ls_goodness_of_fit_ref 1.034
_refine_ls_hydrogen_treatment constr
_refine_ls_matrix_type full
_refine_ls_number_parameters 166
_refine_ls_number_reflns 2641
_refine_ls_number_restraints 0
_refine_ls_restrained_S_all 1.034
_refine_ls_R_factor_all 0.0415
_refine_ls_R_factor_gt 0.0322
_refine_ls_shift/su_max 0.000
_refine_ls_shift/su_mean 0.000
_refine_ls_structure_factor_coef Fsqd
_refine_ls_weighting_details 'calc w=1/[\s^2^(Fo^2^)+(0.0393P)^2^+0.3249P] where P=(Fo^2^+2Fc^2^)/3'
_refine_ls_weighting_scheme calc
_refine_ls_wR_factor_gt 0.0785
_refine_ls_wR_factor_ref 0.0839
_reflns_number_gt 2172
_reflns_number_total 2641
_reflns_threshold_expression I>2\s(I)
_cod_data_source_file su2431.cif
_cod_data_source_block I
_cod_original_sg_symbol_H-M 'P 21/c'
_cod_database_code 2235255
_cod_database_fobs_code 2235255

loop_
_symmetry_equiv_pos_site_id
_symmetry_equiv_pos_as_xyz
1 x,y,z
2 -x,1/2+y,1/2-z
3 -x,-y,-z
4 x,1/2-y,1/2+z

loop_
_atom_site_aniso_label
_atom_site_aniso_U_11
_atom_site_aniso_U_22
_atom_site_aniso_U_33
_atom_site_aniso_U_12
_atom_site_aniso_U_13
_atom_site_aniso_U_23
S1 0.0486(3) 0.0486(3) 0.0332(2) -0.0003(2) 0.0112(2) 0.0015(2)
O1 0.0544(8) 0.0909(12) 0.0737(10) 0.0018(8) 0.0221(8) -0.0187(8)
N1 0.0389(7) 0.0577(9) 0.0305(7) -0.0068(7) 0.0095(6) -0.0046(6)
N2 0.0429(8) 0.0501(9) 0.0424(8) -0.0073(7) 0.0145(6) 0.0013(6)
C1 0.0368(9) 0.0496(10) 0.0277(8) -0.0008(8) 0.0083(7) 0.0037(7)
C2 0.0466(10) 0.0562(11) 0.0339(9) 0.0062(8) 0.0120(8) 0.0041(8)
C3 0.0417(10) 0.0936(16) 0.0433(11) 0.0091(11) 0.0167(9) 0.0074(10)
C4 0.0415(11) 0.1137(19) 0.0455(11) -0.0179(12) 0.0106(9) 0.0083(12)
C5 0.0641(13) 0.0781(15) 0.0387(10) -0.0288(11) 0.0103(9) -0.0025(9)
C6 0.0539(11) 0.0570(11) 0.0318(9) -0.0069(9) 0.0146(8) -0.0020(8)
C7 0.0415(9) 0.0381(9) 0.0364(9) -0.0001(7) 0.0123(7) -0.0007(7)
C8 0.0578(11) 0.0555(12) 0.0491(11) -0.0065(9) 0.0245(10) 0.0092(9)
C9 0.0665(12) 0.0551(12) 0.0417(10) -0.0017(9) 0.0239(10) 0.0093(8)
C10 0.0748(15) 0.1027(19) 0.0776(15) -0.0227(14) 0.0402(13) 0.0156(14)
C11 0.0423(10) 0.0619(12) 0.0494(11) -0.0140(9) 0.0144(8) -0.0084(9)
C12 0.0401(10) 0.0747(14) 0.0485(11) -0.0024(9) 0.0127(8) -0.0044(9)
C13 0.0479(12) 0.117(2) 0.0612(13) -0.0011(13) 0.0050(10) -0.0043(13)
Cl1 0.0614(3) 0.0629(3) 0.0409(3) 0.0018(2) 0.0135(2) 0.0051(2)

loop_
_atom_site_type_symbol
_atom_site_label
_atom_site_fract_x
_atom_site_fract_y
_atom_site_fract_z
_atom_site_U_iso_or_equiv
_atom_site_thermal_displace_type
_atom_site_calc_flag
_atom_site_refinement_flags
_atom_site_occupancy
S S1 0.53335(4) 0.36209(4) -0.02819(4) 0.0436(2) Uani d . 1.000
O O1 0.92376(12) 0.25939(14) 0.20894(15) 0.0722(6) Uani d . 1.000
N N1 0.58597(12) 0.35477(12) 0.24335(13) 0.0424(4) Uani d . 1.000
N N2 0.73113(12) 0.41117(12) 0.13880(14) 0.0447(5) Uani d . 1.000
C C1 0.47013(14) 0.31414(14) 0.23234(15) 0.0382(5) Uani d . 1.000
C C2 0.40120(15) 0.36823(15) 0.30052(17) 0.0455(6) Uani d . 1.000
C C3 0.29021(17) 0.3281(2) 0.29410(19) 0.0586(7) Uani d . 1.000
C C4 0.24821(17) 0.2359(2) 0.22085(19) 0.0673(8) Uani d . 1.000
C C5 0.31707(18) 0.18174(19) 0.15336(18) 0.0612(7) Uani d . 1.000
C C6 0.42873(16) 0.22021(15) 0.15893(16) 0.0471(6) Uani d . 1.000
C C7 0.62227(15) 0.37561(13) 0.13445(16) 0.0384(5) Uani d . 1.000
C C8 0.74511(17) 0.42898(16) 0.00903(19) 0.0522(7) Uani d . 1.000
C C9 0.64774(18) 0.40625(15) -0.08878(19) 0.0527(7) Uani d . 1.000
C C10 0.8594(2) 0.4705(2) -0.0071(2) 0.0812(9) Uani d . 1.000
C C11 0.82819(15) 0.41979(16) 0.26481(18) 0.0509(6) Uani d . 1.000
C C12 0.88729(16) 0.31168(18) 0.31206(19) 0.0544(7) Uani d . 1.000
C C13 0.99588(18) 0.3309(2) 0.4314(2) 0.0775(9) Uani d . 1.000
Cl Cl1 0.71127(4) 0.10568(4) 0.05541(4) 0.0553(2) Uani d . 1.000
H H1 0.63390 0.36620 0.32250 0.0510 Uiso c R 1.000
H H1A 0.86790 0.22510 0.16010 0.1080 Uiso c R 1.000
H H2 0.42940 0.43100 0.35010 0.0550 Uiso c R 1.000
H H3 0.24340 0.36390 0.33990 0.0700 Uiso c R 1.000
H H4 0.17300 0.20970 0.21670 0.0810 Uiso c R 1.000
H H5 0.28820 0.11910 0.10390 0.0730 Uiso c R 1.000
H H6 0.47560 0.18360 0.11400 0.0560 Uiso c R 1.000
H H9 0.64160 0.41330 -0.18050 0.0630 Uiso c R 1.000
H H10A 0.85460 0.47390 -0.10170 0.1220 Uiso c R 1.000
H H10B 0.92260 0.42230 0.03820 0.1220 Uiso c R 1.000
H H10C 0.87460 0.54220 0.03170 0.1220 Uiso c R 1.000
H H11A 0.79720 0.44960 0.33520 0.0610 Uiso c R 1.000
H H11B 0.88720 0.47040 0.25100 0.0610 Uiso c R 1.000
H H12 0.83160 0.26440 0.34050 0.0650 Uiso c R 1.000
H H13A 1.05130 0.37610 0.40350 0.1160 Uiso c R 1.000
H H13B 1.03240 0.26220 0.46350 0.1160 Uiso c R 1.000
H H13C 0.97260 0.36660 0.50290 0.1160 Uiso c R 1.000

loop_
_atom_type_symbol
_atom_type_description
_atom_type_scat_dispersion_real
_atom_type_scat_dispersion_imag
_atom_type_scat_source
C C 0.0033 0.0016 ' International Tables Vol C Tables 4.2.6.8 and 6.1.1.4'
H H 0.0000 0.0000 ' International Tables Vol C Tables 4.2.6.8 and 6.1.1.4'
Cl Cl 0.1484 0.1585 ' International Tables Vol C Tables 4.2.6.8 and 6.1.1.4'
N N 0.0061 0.0033 ' International Tables Vol C Tables 4.2.6.8 and 6.1.1.4'
O O 0.0106 0.0060 ' International Tables Vol C Tables 4.2.6.8 and 6.1.1.4'
S S 0.1246 0.1234 ' International Tables Vol C Tables 4.2.6.8 and 6.1.1.4'

loop_
_geom_angle_atom_site_label_1
_geom_angle_atom_site_label_2
_geom_angle_atom_site_label_3
_geom_angle
_geom_angle_publ_flag
C7 S1 C9 90.08(9) no
C12 O1 H1A 109.00 no
C1 N1 C7 121.86(14) no
C7 N2 C11 123.21(14) no
C8 N2 C11 123.78(15) no
C7 N2 C8 112.74(14) no
C7 N1 H1 119.00 no
C1 N1 H1 119.00 no
N1 C1 C2 118.53(15) no
N1 C1 C6 120.85(15) no
C2 C1 C6 120.58(16) no
C1 C2 C3 119.24(17) no
C2 C3 C4 120.57(19) no
C3 C4 C5 120.2(2) no
C4 C5 C6 120.2(2) no
C1 C6 C5 119.21(17) no
S1 C7 N1 123.50(14) no
S1 C7 N2 112.07(12) no
N1 C7 N2 124.42(15) no
N2 C8 C9 112.37(18) no
N2 C8 C10 120.73(16) no
C9 C8 C10 126.90(18) no
S1 C9 C8 112.74(15) no
N2 C11 C12 113.11(15) no
O1 C12 C11 111.54(16) no
O1 C12 C13 108.34(16) no
C11 C12 C13 109.20(18) no
C1 C2 H2 120.00 no
C3 C2 H2 120.00 no
C2 C3 H3 120.00 no
C4 C3 H3 120.00 no
C3 C4 H4 120.00 no
C5 C4 H4 120.00 no
C4 C5 H5 120.00 no
C6 C5 H5 120.00 no
C1 C6 H6 120.00 no
C5 C6 H6 120.00 no
S1 C9 H9 124.00 no
C8 C9 H9 124.00 no
C8 C10 H10A 109.00 no
C8 C10 H10B 110.00 no
C8 C10 H10C 109.00 no
H10A C10 H10B 109.00 no
H10A C10 H10C 109.00 no
H10B C10 H10C 109.00 no
N2 C11 H11A 109.00 no
N2 C11 H11B 109.00 no
C12 C11 H11A 109.00 no
C12 C11 H11B 109.00 no
H11A C11 H11B 108.00 no
O1 C12 H12 109.00 no
C11 C12 H12 109.00 no
C13 C12 H12 109.00 no
C12 C13 H13A 109.00 no
C12 C13 H13B 109.00 no
C12 C13 H13C 109.00 no
H13A C13 H13B 109.00 no
H13A C13 H13C 109.00 no
H13B C13 H13C 109.00 no

loop_
_geom_bond_atom_site_label_1
_geom_bond_atom_site_label_2
_geom_bond_distance
_geom_bond_publ_flag
S1 C7 1.7111(17) no
S1 C9 1.723(2) no
O1 C12 1.407(2) no
O1 H1A 0.8200 no
N1 C7 1.333(2) no
N1 C1 1.424(2) no
N2 C8 1.409(2) no
N2 C11 1.468(2) no
N2 C7 1.341(2) no
N1 H1 0.8600 no
C1 C2 1.383(2) no
C1 C6 1.387(2) no
C2 C3 1.378(3) no
C3 C4 1.370(3) no
C4 C5 1.378(3) no
C5 C6 1.381(3) no
C8 C9 1.321(3) no
C8 C10 1.490(3) no
C11 C12 1.510(3) no
C12 C13 1.517(3) no
C2 H2 0.9300 no
C3 H3 0.9300 no
C4 H4 0.9300 no
C5 H5 0.9300 no
C6 H6 0.9300 no
C9 H9 0.9300 no
C10 H10A 0.9600 no
C10 H10B 0.9600 no
C10 H10C 0.9600 no
C11 H11A 0.9700 no
C11 H11B 0.9700 no
C12 H12 0.9800 no
C13 H13A 0.9600 no
C13 H13B 0.9600 no
C13 H13C 0.9600 no

loop_
_geom_hbond_atom_site_label_D
_geom_hbond_atom_site_label_H
_geom_hbond_atom_site_label_A
_geom_hbond_site_symmetry_A
_geom_hbond_distance_DH
_geom_hbond_distance_HA
_geom_hbond_distance_DA
_geom_hbond_angle_DHA
_geom_hbond_publ_flag
O1 H1A Cl1 . 0.82 2.36 3.1681(16) 169 yes
N1 H1 Cl1 4_555 0.86 2.34 3.1675(14) 163 yes
C11 H11A Cl1 4_555 0.97 2.81 3.6440(19) 144 yes

loop_
_geom_torsion_atom_site_label_1
_geom_torsion_atom_site_label_2
_geom_torsion_atom_site_label_3
_geom_torsion_atom_site_label_4
_geom_torsion
_geom_torsion_publ_flag
C9 S1 C7 N1 178.77(15) no
C9 S1 C7 N2 -0.17(14) no
C7 S1 C9 C8 0.00(17) no
C7 N1 C1 C2 -127.80(17) no
C7 N1 C1 C6 54.5(2) no
C1 N1 C7 S1 3.0(2) no
C1 N1 C7 N2 -178.18(16) no
C8 N2 C7 S1 0.27(19) no
C11 N2 C7 S1 -173.96(13) no
C11 N2 C7 N1 7.1(3) no
C7 N2 C8 C9 -0.3(2) no
C11 N2 C8 C9 173.93(17) no
C7 N2 C8 C10 178.92(18) no
C11 N2 C8 C10 -6.9(3) no
C7 N2 C11 C12 79.4(2) no
C8 N2 C7 N1 -178.65(16) no
C8 N2 C11 C12 -94.2(2) no
N1 C1 C2 C3 -178.13(16) no
C2 C1 C6 C5 0.7(3) no
N1 C1 C6 C5 178.37(16) no
C6 C1 C2 C3 -0.4(3) no
C1 C2 C3 C4 -0.2(3) no
C2 C3 C4 C5 0.4(3) no
C3 C4 C5 C6 -0.1(3) no
C4 C5 C6 C1 -0.4(3) no
N2 C8 C9 S1 0.1(2) no
C10 C8 C9 S1 -178.99(18) no
N2 C11 C12 O1 52.9(2) no
N2 C11 C12 C13 172.58(15) no
